data_4350638
loop_
_publ_author_name
'Dias, H. V. Rasika'
'Singh, Shreeyukta'
'Flores, Jaime A.'

_publ_section_title
;
 Syntheses of highly fluorinated 1,3,5-triazapentadienyl ligands and their
 use in the isolation of copper(I)-carbonyl and copper(I)-ethylene
 complexes.
;
_journal_issue 22
_journal_name_full 'Inorganic chemistry'
_journal_page_first 8859
_journal_page_last 8861
_journal_paper_doi 10.1021/ic061739y
_journal_volume 45
_journal_year 2006
_chemical_formula_sum 'C22 H4 Cu F24 N3'
_chemical_formula_weight 829.82
_chemical_name_common '[(C6F5)2TAP]CuC2H4'
_space_group_IT_number 14
_space_group_name_Hall '-P 2ybc'
_space_group_name_H-M_alt 'P 1 21/c 1'
_symmetry_cell_setting monoclinic
_symmetry_space_group_name_H-M 'P 1 21/c 1'
_atom_sites_solution_hydrogens geom
_atom_sites_solution_primary direct
_atom_sites_solution_secondary difmap
_audit_creation_method SHELXL-97
_cell_angle_alpha 90.00
_cell_angle_beta 106.4380(10)
_cell_angle_gamma 90.00
_cell_formula_units_Z 4
_cell_length_a 11.6782(5)
_cell_length_b 21.1320(8)
_cell_length_c 11.3774(4)
_cell_measurement_reflns_used 9827
_cell_measurement_temperature 100(2)
_cell_measurement_theta_max 25.33
_cell_measurement_theta_min 2.41
_cell_volume 2692.99(18)
_computing_cell_refinement 'Bruker SMART'
_computing_data_collection 'Bruker SMART'
_computing_data_reduction 'Bruker SAINT'
_computing_molecular_graphics 'Bruker SHELXTL'
_computing_publication_material 'Bruker SHELXTL'
_computing_structure_refinement 'SHELXL-97 (Sheldrick, 1997)'
_computing_structure_solution 'SHELXS-97 (Sheldrick, 1990)'
_diffrn_ambient_temperature 100(2)
_diffrn_measured_fraction_theta_full 0.991
_diffrn_measured_fraction_theta_max 0.991
_diffrn_measurement_device_type 'CCD area detector'
_diffrn_measurement_method 'phi and omega scans'
_diffrn_radiation_monochromator graphite
_diffrn_radiation_source 'fine-focus sealed tube'
_diffrn_radiation_type MoK\a
_diffrn_radiation_wavelength 0.71073
_diffrn_reflns_av_R_equivalents 0.0491
_diffrn_reflns_av_sigmaI/netI 0.0409
_diffrn_reflns_limit_h_max 14
_diffrn_reflns_limit_h_min -13
_diffrn_reflns_limit_k_max 25
_diffrn_reflns_limit_k_min -25
_diffrn_reflns_limit_l_max 13
_diffrn_reflns_limit_l_min -13
_diffrn_reflns_number 19960
_diffrn_reflns_theta_full 25.36
_diffrn_reflns_theta_max 25.36
_diffrn_reflns_theta_min 1.82
_exptl_absorpt_coefficient_mu 1.000
_exptl_absorpt_correction_T_max 0.9659
_exptl_absorpt_correction_T_min 0.7762
_exptl_absorpt_correction_type none
_exptl_absorpt_process_details SADABS
_exptl_crystal_colour cream
_exptl_crystal_density_diffrn 2.047
_exptl_crystal_density_meas 0
_exptl_crystal_density_method 'not measured'
_exptl_crystal_description rods
_exptl_crystal_F_000 1608
_exptl_crystal_size_max 0.27
_exptl_crystal_size_mid 0.06
_exptl_crystal_size_min 0.04
_refine_diff_density_max 0.649
_refine_diff_density_min -0.485
_refine_diff_density_rms 0.081
_refine_ls_extinction_method none
_refine_ls_goodness_of_fit_ref 1.023
_refine_ls_hydrogen_treatment mixed
_refine_ls_matrix_type full
_refine_ls_number_parameters 467
_refine_ls_number_reflns 4894
_refine_ls_number_restraints 0
_refine_ls_restrained_S_all 1.023
_refine_ls_R_factor_all 0.0497
_refine_ls_R_factor_gt 0.0376
_refine_ls_shift/su_max 0.001
_refine_ls_shift/su_mean 0.000
_refine_ls_structure_factor_coef Fsqd
_refine_ls_weighting_details 'calc w=1/[\s^2^(Fo^2^)+(0.0549P)^2^+1.6389P] where P=(Fo^2^+2Fc^2^)/3'
_refine_ls_weighting_scheme calc
_refine_ls_wR_factor_gt 0.0928
_refine_ls_wR_factor_ref 0.0998
_reflns_number_gt 4012
_reflns_number_total 4894
_reflns_threshold_expression >2sigma(I)
_cod_data_source_file ic061739ysi20061003_124355.cif
_cod_data_source_block dias213a
_cod_depositor_comments
;
The following automatic conversions were performed:

data item '_symmetry_cell_setting' value 'Monoclinic' was changed to
'monoclinic' in accordance with the
/home/saulius/struct/COD-crude-data/automatic-downloads/DataCite-retrospective/ACS/depositions/lib/dictionaries/cif_core.dic
dictionary named 'cif_core.dic' version 2.4.2 last updated on
2011-04-26.

Automatic conversion script
Id: cif_fix_values 6909 2019-04-08 15:41:33Z antanas 
;
_cod_original_sg_symbol_H-M P2(1)/c
_cod_database_code 4350638

loop_
_symmetry_equiv_pos_as_xyz
'x, y, z'
'-x, y+1/2, -z+1/2'
'-x, -y, -z'
'x, -y-1/2, z-1/2'

loop_
_atom_site_label
_atom_site_type_symbol
_atom_site_fract_x
_atom_site_fract_y
_atom_site_fract_z
_atom_site_U_iso_or_equiv
_atom_site_adp_type
_atom_site_occupancy
_atom_site_symmetry_multiplicity
_atom_site_calc_flag
Cu Cu 0.46099(3) 0.325235(15) 0.55097(3) 0.01997(12) Uani 1 1 d
N1 N 0.3114(2) 0.33609(10) 0.5937(2) 0.0204(5) Uani 1 1 d
N2 N 0.3038(2) 0.22873(10) 0.6516(2) 0.0216(5) Uani 1 1 d
N3 N 0.47465(19) 0.23426(10) 0.5779(2) 0.0194(5) Uani 1 1 d
C1 C 0.2765(2) 0.28991(13) 0.6532(3) 0.0214(6) Uani 1 1 d
C2 C 0.3894(2) 0.20367(13) 0.6097(2) 0.0195(6) Uani 1 1 d
C3 C 0.1941(3) 0.30053(13) 0.7384(3) 0.0241(6) Uani 1 1 d
C4 C 0.0611(3) 0.28675(13) 0.6797(3) 0.0263(7) Uani 1 1 d
C5 C -0.0245(3) 0.30832(14) 0.7538(3) 0.0306(7) Uani 1 1 d
C6 C 0.3852(2) 0.13079(13) 0.6095(3) 0.0239(6) Uani 1 1 d
C7 C 0.2676(3) 0.09963(14) 0.6201(3) 0.0296(7) Uani 1 1 d
C8 C 0.2601(3) 0.02723(17) 0.5968(4) 0.0506(10) Uani 1 1 d
C9 C 0.2580(2) 0.39764(13) 0.5756(3) 0.0215(6) Uani 1 1 d
C10 C 0.3053(2) 0.44820(13) 0.6532(3) 0.0240(6) Uani 1 1 d
C11 C 0.2600(3) 0.50865(13) 0.6286(3) 0.0273(7) Uani 1 1 d
C12 C 0.1686(3) 0.52030(14) 0.5237(3) 0.0300(7) Uani 1 1 d
C13 C 0.1216(2) 0.47145(14) 0.4434(3) 0.0274(7) Uani 1 1 d
C14 C 0.1662(2) 0.41057(13) 0.4702(3) 0.0238(6) Uani 1 1 d
C15 C 0.5760(2) 0.20156(12) 0.5604(3) 0.0189(6) Uani 1 1 d
C16 C 0.6752(2) 0.18769(13) 0.6588(3) 0.0219(6) Uani 1 1 d
C17 C 0.7768(2) 0.15936(13) 0.6430(3) 0.0250(6) Uani 1 1 d
C18 C 0.7829(2) 0.14564(13) 0.5261(3) 0.0262(7) Uani 1 1 d
C19 C 0.6869(3) 0.15972(13) 0.4266(3) 0.0252(6) Uani 1 1 d
C20 C 0.5856(2) 0.18763(13) 0.4439(3) 0.0215(6) Uani 1 1 d
C21 C 0.5238(3) 0.40938(15) 0.5149(3) 0.0293(7) Uani 1 1 d
C22 C 0.6026(3) 0.36292(14) 0.5076(3) 0.0266(7) Uani 1 1 d
F1 F 0.20402(15) 0.36101(8) 0.78050(16) 0.0292(4) Uani 1 1 d
F2 F 0.23213(15) 0.26293(8) 0.83880(15) 0.0297(4) Uani 1 1 d
F3 F 0.02721(14) 0.31682(8) 0.56891(15) 0.0303(4) Uani 1 1 d
F4 F 0.04541(14) 0.22402(8) 0.65857(17) 0.0317(4) Uani 1 1 d
F5 F -0.02467(16) 0.37102(8) 0.76541(19) 0.0398(5) Uani 1 1 d
F6 F 0.00446(17) 0.28231(10) 0.86402(18) 0.0441(5) Uani 1 1 d
F7 F -0.13494(15) 0.29049(9) 0.69342(18) 0.0398(5) Uani 1 1 d
F8 F 0.47610(15) 0.10895(8) 0.70531(16) 0.0350(4) Uani 1 1 d
F9 F 0.40467(15) 0.10790(8) 0.50484(16) 0.0308(4) Uani 1 1 d
F10 F 0.17341(15) 0.12568(8) 0.53883(18) 0.0378(4) Uani 1 1 d
F11 F 0.25940(18) 0.10813(9) 0.73478(17) 0.0411(5) Uani 1 1 d
F12 F 0.2466(2) 0.01356(10) 0.4789(3) 0.0668(7) Uani 1 1 d
F13 F 0.1641(2) 0.00493(10) 0.6254(3) 0.0672(7) Uani 1 1 d
F14 F 0.3552(2) -0.00257(10) 0.6633(3) 0.0707(7) Uani 1 1 d
F15 F 0.39573(15) 0.43749(8) 0.75475(15) 0.0307(4) Uani 1 1 d
F16 F 0.30478(16) 0.55577(8) 0.70721(18) 0.0382(5) Uani 1 1 d
F17 F 0.12481(17) 0.57943(8) 0.49975(19) 0.0430(5) Uani 1 1 d
F18 F 0.03246(15) 0.48293(9) 0.34130(17) 0.0385(4) Uani 1 1 d
F19 F 0.12001(14) 0.36405(8) 0.39131(15) 0.0288(4) Uani 1 1 d
F20 F 0.67270(14) 0.20298(8) 0.77295(14) 0.0277(4) Uani 1 1 d
F21 F 0.86963(14) 0.14690(9) 0.74083(16) 0.0341(4) Uani 1 1 d
F22 F 0.88150(16) 0.11897(9) 0.50937(18) 0.0389(5) Uani 1 1 d
F23 F 0.69167(16) 0.14621(9) 0.31209(16) 0.0365(4) Uani 1 1 d
F24 F 0.49329(15) 0.20083(8) 0.34529(14) 0.0293(4) Uani 1 1 d
H21A H 0.535(3) 0.4314(16) 0.581(3) 0.030(9) Uiso 1 1 d
H22A H 0.672(3) 0.3559(16) 0.576(3) 0.034(9) Uiso 1 1 d
H21B H 0.461(3) 0.4229(15) 0.442(3) 0.029(8) Uiso 1 1 d
H22B H 0.599(3) 0.3447(14) 0.429(3) 0.023(8) Uiso 1 1 d

loop_
_atom_site_aniso_label
_atom_site_aniso_U_11
_atom_site_aniso_U_22
_atom_site_aniso_U_33
_atom_site_aniso_U_23
_atom_site_aniso_U_13
_atom_site_aniso_U_12
Cu 0.01780(19) 0.01841(19) 0.0263(2) 0.00155(14) 0.01051(14) 0.00088(13)
N1 0.0170(12) 0.0188(12) 0.0262(12) 0.0002(10) 0.0077(10) 0.0024(9)
N2 0.0168(12) 0.0200(12) 0.0302(13) -0.0001(10) 0.0104(10) -0.0015(9)
N3 0.0161(11) 0.0208(12) 0.0225(12) 0.0012(9) 0.0074(10) 0.0014(9)
C1 0.0168(14) 0.0197(14) 0.0276(15) -0.0024(12) 0.0061(12) -0.0015(11)
C2 0.0165(14) 0.0216(14) 0.0195(14) 0.0011(11) 0.0034(11) -0.0006(11)
C3 0.0230(15) 0.0206(14) 0.0305(16) -0.0002(12) 0.0103(13) -0.0013(12)
C4 0.0258(16) 0.0196(14) 0.0365(17) 0.0002(13) 0.0138(13) -0.0002(12)
C5 0.0232(16) 0.0284(16) 0.0444(19) 0.0000(14) 0.0164(14) 0.0001(13)
C6 0.0177(14) 0.0240(15) 0.0312(16) -0.0002(12) 0.0089(12) 0.0026(11)
C7 0.0316(17) 0.0238(15) 0.0382(18) -0.0004(13) 0.0175(15) 0.0006(13)
C8 0.050(2) 0.0306(19) 0.083(3) -0.007(2) 0.038(2) -0.0118(17)
C9 0.0186(14) 0.0194(14) 0.0306(15) 0.0010(12) 0.0136(12) 0.0007(11)
C10 0.0182(14) 0.0256(15) 0.0302(16) -0.0002(12) 0.0100(13) -0.0002(11)
C11 0.0253(15) 0.0213(15) 0.0407(18) -0.0049(13) 0.0183(14) -0.0054(12)
C12 0.0235(15) 0.0192(14) 0.053(2) 0.0084(14) 0.0201(15) 0.0066(12)
C13 0.0175(14) 0.0322(16) 0.0344(17) 0.0076(14) 0.0103(13) 0.0049(12)
C14 0.0188(14) 0.0271(15) 0.0283(15) -0.0001(12) 0.0112(13) -0.0010(12)
C15 0.0168(14) 0.0164(13) 0.0255(14) 0.0015(11) 0.0093(12) -0.0007(10)
C16 0.0207(14) 0.0228(14) 0.0241(15) 0.0017(12) 0.0094(12) -0.0015(11)
C17 0.0175(14) 0.0226(14) 0.0342(17) 0.0070(12) 0.0061(13) -0.0001(11)
C18 0.0190(15) 0.0197(14) 0.0443(18) 0.0000(13) 0.0161(14) 0.0015(11)
C19 0.0302(16) 0.0209(14) 0.0309(16) -0.0035(12) 0.0190(13) -0.0043(12)
C20 0.0207(14) 0.0207(14) 0.0236(14) 0.0019(11) 0.0072(12) -0.0017(11)
C21 0.0325(18) 0.0246(16) 0.0360(19) 0.0021(15) 0.0182(16) -0.0035(13)
C22 0.0268(17) 0.0279(16) 0.0298(17) 0.0025(13) 0.0158(15) -0.0037(13)
F1 0.0279(9) 0.0259(9) 0.0381(10) -0.0090(7) 0.0162(8) -0.0045(7)
F2 0.0275(9) 0.0353(10) 0.0287(9) 0.0063(8) 0.0119(7) 0.0035(7)
F3 0.0213(9) 0.0373(10) 0.0317(9) 0.0057(8) 0.0064(7) 0.0038(7)
F4 0.0234(9) 0.0235(9) 0.0495(11) -0.0068(8) 0.0128(8) -0.0043(7)
F5 0.0330(10) 0.0311(10) 0.0623(13) -0.0072(9) 0.0248(9) 0.0032(8)
F6 0.0371(11) 0.0565(13) 0.0467(12) 0.0113(10) 0.0249(9) 0.0067(9)
F7 0.0235(9) 0.0404(11) 0.0589(13) -0.0031(9) 0.0175(9) 0.0006(8)
F8 0.0305(10) 0.0278(9) 0.0419(11) 0.0081(8) 0.0026(8) 0.0068(8)
F9 0.0333(10) 0.0245(9) 0.0401(10) -0.0079(8) 0.0194(8) -0.0035(7)
F10 0.0230(9) 0.0357(10) 0.0539(12) -0.0052(9) 0.0096(9) -0.0045(8)
F11 0.0538(12) 0.0324(10) 0.0479(12) 0.0055(9) 0.0317(10) 0.0004(9)
F12 0.0756(16) 0.0437(13) 0.0980(19) -0.0349(13) 0.0519(15) -0.0260(12)
F13 0.0680(15) 0.0364(12) 0.118(2) -0.0098(13) 0.0611(15) -0.0209(11)
F14 0.0637(15) 0.0261(11) 0.128(2) 0.0170(13) 0.0363(15) 0.0075(10)
F15 0.0248(9) 0.0306(9) 0.0349(10) -0.0039(8) 0.0055(8) -0.0014(7)
F16 0.0358(10) 0.0235(9) 0.0588(12) -0.0121(9) 0.0192(9) -0.0033(8)
F17 0.0385(11) 0.0243(9) 0.0702(14) 0.0109(9) 0.0220(10) 0.0114(8)
F18 0.0267(10) 0.0436(11) 0.0437(11) 0.0116(9) 0.0075(8) 0.0093(8)
F19 0.0247(9) 0.0315(9) 0.0302(9) -0.0036(7) 0.0078(7) -0.0018(7)
F20 0.0248(9) 0.0356(9) 0.0235(9) 0.0004(7) 0.0080(7) 0.0009(7)
F21 0.0176(9) 0.0399(10) 0.0422(10) 0.0118(8) 0.0045(8) 0.0043(7)
F22 0.0286(10) 0.0353(10) 0.0612(13) -0.0020(9) 0.0265(9) 0.0051(8)
F23 0.0428(11) 0.0399(10) 0.0356(10) -0.0083(8) 0.0255(9) -0.0029(9)
F24 0.0267(9) 0.0379(10) 0.0224(9) 0.0021(7) 0.0056(7) 0.0000(7)

loop_
_atom_type_symbol
_atom_type_description
_atom_type_scat_dispersion_real
_atom_type_scat_dispersion_imag
_atom_type_scat_source
C C 0.0033 0.0016 'International Tables Vol C Tables 4.2.6.8 and 6.1.1.4'
H H 0.0000 0.0000 'International Tables Vol C Tables 4.2.6.8 and 6.1.1.4'
N N 0.0061 0.0033 'International Tables Vol C Tables 4.2.6.8 and 6.1.1.4'
F F 0.0171 0.0103 'International Tables Vol C Tables 4.2.6.8 and 6.1.1.4'
Cu Cu 0.3201 1.2651 'International Tables Vol C Tables 4.2.6.8 and 6.1.1.4'

loop_
_geom_angle_atom_site_label_1
_geom_angle_atom_site_label_2
_geom_angle_atom_site_label_3
_geom_angle
N3 Cu N1 96.66(9)
N3 Cu C21 152.61(11)
N1 Cu C21 110.51(11)
N3 Cu C22 113.07(11)
N1 Cu C22 150.01(11)
C21 Cu C22 39.60(12)
C1 N1 C9 124.1(2)
C1 N1 Cu 118.02(18)
C9 N1 Cu 117.05(17)
C1 N2 C2 126.6(2)
C2 N3 C15 121.2(2)
C2 N3 Cu 119.47(18)
C15 N3 Cu 119.29(16)
N1 C1 N2 127.0(3)
N1 C1 C3 123.2(2)
N2 C1 C3 109.8(2)
N3 C2 N2 127.1(2)
N3 C2 C6 121.0(2)
N2 C2 C6 111.8(2)
F1 C3 F2 106.2(2)
F1 C3 C4 107.9(2)
F2 C3 C4 107.7(2)
F1 C3 C1 110.4(2)
F2 C3 C1 109.0(2)
C4 C3 C1 115.3(2)
F4 C4 F3 107.6(2)
F4 C4 C3 109.5(2)
F3 C4 C3 107.8(2)
F4 C4 C5 108.1(2)
F3 C4 C5 107.6(2)
C3 C4 C5 115.9(3)
F6 C5 F5 109.0(3)
F6 C5 F7 108.7(2)
F5 C5 F7 107.7(2)
F6 C5 C4 111.3(2)
F5 C5 C4 111.5(2)
F7 C5 C4 108.5(3)
F9 C6 F8 107.0(2)
F9 C6 C2 110.0(2)
F8 C6 C2 108.6(2)
F9 C6 C7 106.6(2)
F8 C6 C7 107.3(2)
C2 C6 C7 116.8(2)
F10 C7 F11 110.2(2)
F10 C7 C8 107.0(3)
F11 C7 C8 106.3(3)
F10 C7 C6 110.0(2)
F11 C7 C6 108.9(2)
C8 C7 C6 114.3(2)
F14 C8 F12 108.4(3)
F14 C8 F13 108.7(3)
F12 C8 F13 107.3(3)
F14 C8 C7 112.2(3)
F12 C8 C7 111.7(3)
F13 C8 C7 108.4(3)
C14 C9 C10 117.7(3)
C14 C9 N1 120.0(2)
C10 C9 N1 121.7(2)
F15 C10 C11 119.5(3)
F15 C10 C9 119.2(2)
C11 C10 C9 121.3(3)
F16 C11 C12 120.3(3)
F16 C11 C10 119.8(3)
C12 C11 C10 119.9(3)
F17 C12 C11 119.8(3)
F17 C12 C13 120.0(3)
C11 C12 C13 120.2(3)
F18 C13 C12 120.1(3)
F18 C13 C14 120.5(3)
C12 C13 C14 119.5(3)
F19 C14 C13 118.6(3)
F19 C14 C9 120.0(2)
C13 C14 C9 121.4(3)
C20 C15 C16 116.5(2)
C20 C15 N3 121.7(2)
C16 C15 N3 121.4(2)
F20 C16 C17 118.8(2)
F20 C16 C15 118.9(2)
C17 C16 C15 122.3(3)
F21 C17 C18 120.5(3)
F21 C17 C16 119.9(3)
C18 C17 C16 119.6(3)
F22 C18 C19 120.2(3)
F22 C18 C17 120.2(3)
C19 C18 C17 119.5(3)
F23 C19 C18 120.0(3)
F23 C19 C20 119.8(3)
C18 C19 C20 120.2(3)
F24 C20 C19 119.0(2)
F24 C20 C15 119.2(2)
C19 C20 C15 121.8(3)
C22 C21 Cu 70.55(18)
C22 C21 H21A 120(2)
Cu C21 H21A 106(2)
C22 C21 H21B 120.9(18)
Cu C21 H21B 101.7(18)
H21A C21 H21B 118(3)
C21 C22 Cu 69.85(17)
C21 C22 H22A 119(2)
Cu C22 H22A 108(2)
C21 C22 H22B 119.2(18)
Cu C22 H22B 104.0(18)
H22A C22 H22B 120(3)

loop_
_geom_bond_atom_site_label_1
_geom_bond_atom_site_label_2
_geom_bond_distance
Cu N3 1.946(2)
Cu N1 1.955(2)
Cu C21 2.010(3)
Cu C22 2.018(3)
N1 C1 1.316(4)
N1 C9 1.432(3)
N2 C1 1.333(3)
N2 C2 1.333(3)
N3 C2 1.321(3)
N3 C15 1.432(3)
C1 C3 1.563(4)
C2 C6 1.541(4)
C3 F1 1.358(3)
C3 F2 1.359(3)
C3 C4 1.535(4)
C4 F4 1.350(3)
C4 F3 1.366(3)
C4 C5 1.547(4)
C5 F6 1.323(4)
C5 F5 1.332(3)
C5 F7 1.333(4)
C6 F9 1.363(3)
C6 F8 1.368(3)
C6 C7 1.559(4)
C7 F10 1.339(4)
C7 F11 1.347(4)
C7 C8 1.551(5)
C8 F14 1.313(5)
C8 F12 1.337(5)
C8 F13 1.338(4)
C9 C14 1.391(4)
C9 C10 1.396(4)
C10 F15 1.346(3)
C10 C11 1.380(4)
C11 F16 1.341(3)
C11 C12 1.380(4)
C12 F17 1.348(3)
C12 C13 1.385(4)
C13 F18 1.345(3)
C13 C14 1.389(4)
C14 F19 1.338(3)
C15 C20 1.394(4)
C15 C16 1.395(4)
C16 F20 1.347(3)
C16 C17 1.385(4)
C17 F21 1.341(3)
C17 C18 1.383(4)
C18 F22 1.343(3)
C18 C19 1.382(4)
C19 F23 1.350(3)
C19 C20 1.385(4)
C20 F24 1.346(3)
C21 C22 1.364(4)
C21 H21A 0.86(3)
C21 H21B 0.98(3)
C22 H22A 0.96(3)
C22 H22B 0.96(3)
